data_4111861
loop_
_publ_author_name
'Evans, David A.'
'Thomson, Regan J.'

_publ_section_title
;
 Ni(II) Tol-BINAP-Catalyzed Enantioselective Orthoester Alkylations
 of N-Acylthiazolidinethiones
;
_journal_coden_ASTM JACSAT
_journal_issue 30
_journal_name_full 'Journal of the American Chemical Society'
_journal_page_first 10506
_journal_page_last 10507
_journal_paper_doi 10.1021/ja053386s
_journal_volume 127
_journal_year 2005
_chemical_absolute_configuration ad
_chemical_formula_sum 'C14 H17 N O3 S2'
_chemical_formula_weight 311.41
_space_group_IT_number 19
_symmetry_cell_setting orthorhombic
_symmetry_space_group_name_Hall 'P 2ac 2ab'
_symmetry_space_group_name_H-M 'P 21 21 21'
_atom_sites_solution_hydrogens geom
_atom_sites_solution_primary direct
_atom_sites_solution_secondary difmap
_audit_creation_method SHELXL-97
_cell_angle_alpha 90.00
_cell_angle_beta 90.00
_cell_angle_gamma 90.00
_cell_formula_units_Z 4
_cell_length_a 7.5263(11)
_cell_length_b 12.0867(11)
_cell_length_c 16.312(2)
_cell_measurement_temperature 193(2)
_cell_volume 1483.9(3)
_computing_cell_refinement 'Bruker SMART'
_computing_data_collection 'Bruker SMART'
_computing_data_reduction 'Bruker SAINT'
_computing_molecular_graphics 'Bruker SHELXTL'
_computing_publication_material 'Bruker SHELXTL'
_computing_structure_refinement 'SHELXL-97 (Sheldrick, 1997)'
_computing_structure_solution 'SHELXS-97 (Sheldrick, 1990)'
_diffrn_ambient_temperature 193(2)
_diffrn_measured_fraction_theta_full 0.999
_diffrn_measured_fraction_theta_max 0.999
_diffrn_measurement_device_type 'CCD area detector'
_diffrn_measurement_method 'phi and omega scans'
_diffrn_radiation_monochromator graphite
_diffrn_radiation_source 'fine-focus sealed tube'
_diffrn_radiation_type MoK\a
_diffrn_radiation_wavelength 0.71073
_diffrn_reflns_av_R_equivalents 0.0219
_diffrn_reflns_av_sigmaI/netI 0.0194
_diffrn_reflns_limit_h_max 8
_diffrn_reflns_limit_h_min -6
_diffrn_reflns_limit_k_max 12
_diffrn_reflns_limit_k_min -14
_diffrn_reflns_limit_l_max 19
_diffrn_reflns_limit_l_min -18
_diffrn_reflns_number 7895
_diffrn_reflns_theta_full 25.00
_diffrn_reflns_theta_max 25.00
_diffrn_reflns_theta_min 2.10
_exptl_absorpt_coefficient_mu 0.365
_exptl_absorpt_correction_type none
_exptl_crystal_colour yellow
_exptl_crystal_density_diffrn 1.394
_exptl_crystal_density_meas 0
_exptl_crystal_description shard
_exptl_crystal_F_000 656
_exptl_crystal_size_max 0.50
_exptl_crystal_size_mid 0.50
_exptl_crystal_size_min 0.50
_refine_diff_density_max 0.175
_refine_diff_density_min -0.143
_refine_diff_density_rms 0.032
_refine_ls_abs_structure_details 'Flack H D (1983), Acta Cryst. A39, 876-881'
_refine_ls_abs_structure_Flack 0.02(7)
_refine_ls_extinction_method none
_refine_ls_goodness_of_fit_ref 1.189
_refine_ls_hydrogen_treatment constr
_refine_ls_matrix_type full
_refine_ls_number_parameters 183
_refine_ls_number_reflns 2597
_refine_ls_number_restraints 0
_refine_ls_restrained_S_all 1.189
_refine_ls_R_factor_all 0.0287
_refine_ls_R_factor_gt 0.0282
_refine_ls_shift/su_max 0.000
_refine_ls_shift/su_mean 0.000
_refine_ls_structure_factor_coef Fsqd
_refine_ls_weighting_details 'calc w=1/[\s^2^(Fo^2^)+(0.0211P)^2^+0.4935P] where P=(Fo^2^+2Fc^2^)/3'
_refine_ls_weighting_scheme calc
_refine_ls_wR_factor_gt 0.0656
_refine_ls_wR_factor_ref 0.0659
_reflns_number_gt 2577
_reflns_number_total 2597
_reflns_threshold_expression >2sigma(I)
_cod_data_source_file ja053386ssi20050524_105635.cif
_cod_data_source_block jwu80sad
_cod_depositor_comments
;
 Updated bibliographic information.

 Antanas Vaitkus,
 2019-10-09
;
_cod_database_code 4111861

loop_
_symmetry_equiv_pos_as_xyz
'x, y, z'
'-x+1/2, -y, z+1/2'
'-x, y+1/2, -z+1/2'
'x+1/2, -y+1/2, -z'

loop_
_atom_site_label
_atom_site_type_symbol
_atom_site_fract_x
_atom_site_fract_y
_atom_site_fract_z
_atom_site_U_iso_or_equiv
_atom_site_adp_type
_atom_site_occupancy
_atom_site_symmetry_multiplicity
_atom_site_calc_flag
_atom_site_refinement_flags
S1 S -0.01419(9) 0.07710(5) 0.51460(3) 0.04568(16) Uani 1 1 d .
S2 S 0.29602(8) 0.11992(5) 0.61474(4) 0.04766(17) Uani 1 1 d .
O1 O -0.12139(18) 0.36743(13) 0.70286(9) 0.0370(4) Uani 1 1 d .
N1 N -0.0350(2) 0.21640(13) 0.63354(9) 0.0294(4) Uani 1 1 d .
C4 C -0.0080(3) 0.29814(15) 0.69500(11) 0.0281(4) Uani 1 1 d .
C5 C 0.1506(3) 0.29204(16) 0.75243(12) 0.0265(4) Uani 1 1 d .
H5 H 0.2442 0.2442 0.7271 0.032 Uiso 1 1 calc R
C1 C 0.0846(3) 0.14555(17) 0.59648(12) 0.0329(5) Uani 1 1 d .
C12 C -0.0272(4) 0.1380(2) 0.97560(13) 0.0482(6) Uani 1 1 d .
H12 H -0.0676 0.1033 1.0244 0.058 Uiso 1 1 calc R
C9 C 0.0891(3) 0.23965(16) 0.83244(12) 0.0277(4) Uani 1 1 d .
C13 C 0.0786(3) 0.0807(2) 0.92146(13) 0.0453(6) Uani 1 1 d .
H13 H 0.1125 0.0066 0.9333 0.054 Uiso 1 1 calc R
C10 C -0.0181(3) 0.29630(17) 0.88723(12) 0.0360(5) Uani 1 1 d .
H10 H -0.0531 0.3701 0.8756 0.043 Uiso 1 1 calc R
C11 C -0.0745(3) 0.2459(2) 0.95889(14) 0.0454(6) Uani 1 1 d .
H11 H -0.1461 0.2858 0.9967 0.054 Uiso 1 1 calc R
C14 C 0.1360(3) 0.13084(18) 0.84967(13) 0.0349(5) Uani 1 1 d .
H14 H 0.2076 0.0906 0.8121 0.042 Uiso 1 1 calc R
C3 C -0.2071(3) 0.22691(19) 0.58958(13) 0.0406(5) Uani 1 1 d .
H3A H -0.2044 0.2919 0.5526 0.049 Uiso 1 1 calc R
H3B H -0.3051 0.2370 0.6293 0.049 Uiso 1 1 calc R
C2 C -0.2354(3) 0.1228(2) 0.54080(14) 0.0453(6) Uani 1 1 d .
H2A H -0.3059 0.1381 0.4908 0.054 Uiso 1 1 calc R
H2B H -0.2979 0.0663 0.5739 0.054 Uiso 1 1 calc R
O3 O 0.35782(18) 0.41637(12) 0.82211(8) 0.0325(3) Uani 1 1 d .
O2 O 0.2824(2) 0.44222(11) 0.68464(8) 0.0345(3) Uani 1 1 d .
C8 C 0.5121(3) 0.3499(2) 0.80603(15) 0.0465(6) Uani 1 1 d .
H8A H 0.4865 0.2725 0.8196 0.070 Uiso 1 1 calc R
H8B H 0.6115 0.3762 0.8396 0.070 Uiso 1 1 calc R
H8C H 0.5437 0.3556 0.7479 0.070 Uiso 1 1 calc R
C6 C 0.2240(3) 0.40960(16) 0.76276(11) 0.0284(4) Uani 1 1 d .
H6 H 0.1241 0.4593 0.7796 0.034 Uiso 1 1 calc R
C7 C 0.3395(3) 0.55503(18) 0.68260(15) 0.0427(6) Uani 1 1 d .
H7A H 0.2435 0.6029 0.7023 0.064 Uiso 1 1 calc R
H7B H 0.3703 0.5755 0.6262 0.064 Uiso 1 1 calc R
H7C H 0.4440 0.5640 0.7178 0.064 Uiso 1 1 calc R

loop_
_atom_site_aniso_label
_atom_site_aniso_U_11
_atom_site_aniso_U_22
_atom_site_aniso_U_33
_atom_site_aniso_U_23
_atom_site_aniso_U_13
_atom_site_aniso_U_12
S1 0.0570(4) 0.0433(3) 0.0368(3) -0.0115(2) -0.0068(3) -0.0049(3)
S2 0.0430(3) 0.0599(4) 0.0401(3) -0.0165(3) -0.0043(3) 0.0181(3)
O1 0.0296(8) 0.0392(8) 0.0423(8) -0.0046(7) -0.0036(7) 0.0075(7)
N1 0.0290(9) 0.0311(8) 0.0280(8) 0.0002(7) -0.0017(7) -0.0013(7)
C4 0.0293(10) 0.0279(9) 0.0269(9) 0.0023(8) 0.0021(9) -0.0039(9)
C5 0.0238(10) 0.0292(10) 0.0264(9) -0.0030(8) -0.0001(8) 0.0026(8)
C1 0.0433(12) 0.0290(11) 0.0265(10) 0.0025(8) 0.0006(9) -0.0032(9)
C12 0.0636(16) 0.0505(14) 0.0306(10) 0.0058(10) 0.0031(11) -0.0227(13)
C9 0.0263(10) 0.0299(11) 0.0268(10) -0.0011(8) -0.0042(8) -0.0048(8)
C13 0.0622(16) 0.0340(12) 0.0396(12) 0.0080(10) -0.0087(11) -0.0085(11)
C10 0.0400(12) 0.0344(10) 0.0336(10) -0.0014(9) 0.0016(10) -0.0009(10)
C11 0.0513(15) 0.0517(14) 0.0331(11) -0.0093(11) 0.0097(11) -0.0086(12)
C14 0.0402(12) 0.0305(11) 0.0340(10) -0.0011(9) -0.0041(9) -0.0017(10)
C3 0.0333(11) 0.0514(14) 0.0370(11) -0.0002(10) -0.0096(10) -0.0028(11)
C2 0.0463(14) 0.0468(14) 0.0428(12) 0.0015(11) -0.0107(10) -0.0133(11)
O3 0.0268(7) 0.0375(8) 0.0332(7) -0.0071(6) -0.0015(6) -0.0019(6)
O2 0.0394(8) 0.0331(8) 0.0308(7) 0.0012(6) 0.0030(7) -0.0069(7)
C8 0.0302(11) 0.0546(14) 0.0546(13) -0.0119(11) -0.0096(11) 0.0039(11)
C6 0.0270(10) 0.0292(10) 0.0290(9) -0.0013(8) 0.0025(8) 0.0001(8)
C7 0.0440(13) 0.0382(13) 0.0460(13) 0.0057(10) 0.0025(11) -0.0115(10)

loop_
_atom_type_symbol
_atom_type_description
_atom_type_scat_dispersion_real
_atom_type_scat_dispersion_imag
_atom_type_scat_source
C C 0.0033 0.0016 'International Tables Vol C Tables 4.2.6.8 and 6.1.1.4'
H H 0.0000 0.0000 'International Tables Vol C Tables 4.2.6.8 and 6.1.1.4'
N N 0.0061 0.0033 'International Tables Vol C Tables 4.2.6.8 and 6.1.1.4'
O O 0.0106 0.0060 'International Tables Vol C Tables 4.2.6.8 and 6.1.1.4'
S S 0.1246 0.1234 'International Tables Vol C Tables 4.2.6.8 and 6.1.1.4'

loop_
_geom_angle_atom_site_label_1
_geom_angle_atom_site_label_2
_geom_angle_atom_site_label_3
_geom_angle
C1 S1 C2 93.84(10)
C1 N1 C4 130.22(18)
C1 N1 C3 114.19(16)
C4 N1 C3 113.92(16)
O1 C4 N1 117.21(18)
O1 C4 C5 121.72(17)
N1 C4 C5 120.89(17)
C4 C5 C9 108.06(15)
C4 C5 C6 107.80(15)
C9 C5 C6 113.60(16)
C4 C5 H5 109.1
C9 C5 H5 109.1
C6 C5 H5 109.1
N1 C1 S2 131.79(16)
N1 C1 S1 110.63(15)
S2 C1 S1 117.55(13)
C13 C12 C11 119.9(2)
C13 C12 H12 120.0
C11 C12 H12 120.0
C10 C9 C14 119.01(19)
C10 C9 C5 121.63(18)
C14 C9 C5 119.32(18)
C12 C13 C14 120.1(2)
C12 C13 H13 120.0
C14 C13 H13 120.0
C11 C10 C9 120.4(2)
C11 C10 H10 119.8
C9 C10 H10 119.8
C12 C11 C10 120.3(2)
C12 C11 H11 119.9
C10 C11 H11 119.9
C13 C14 C9 120.3(2)
C13 C14 H14 119.8
C9 C14 H14 119.8
N1 C3 C2 107.90(18)
N1 C3 H3A 110.1
C2 C3 H3A 110.1
N1 C3 H3B 110.1
C2 C3 H3B 110.1
H3A C3 H3B 108.4
C3 C2 S1 104.51(16)
C3 C2 H2A 110.9
S1 C2 H2A 110.9
C3 C2 H2B 110.9
S1 C2 H2B 110.9
H2A C2 H2B 108.9
C6 O3 C8 115.02(15)
C6 O2 C7 112.52(15)
O3 C8 H8A 109.5
O3 C8 H8B 109.5
H8A C8 H8B 109.5
O3 C8 H8C 109.5
H8A C8 H8C 109.5
H8B C8 H8C 109.5
O3 C6 O2 112.67(16)
O3 C6 C5 112.91(15)
O2 C6 C5 105.85(15)
O3 C6 H6 108.4
O2 C6 H6 108.4
C5 C6 H6 108.4
O2 C7 H7A 109.5
O2 C7 H7B 109.5
H7A C7 H7B 109.5
O2 C7 H7C 109.5
H7A C7 H7C 109.5
H7B C7 H7C 109.5

loop_
_geom_bond_atom_site_label_1
_geom_bond_atom_site_label_2
_geom_bond_distance
S1 C1 1.738(2)
S1 C2 1.805(3)
S2 C1 1.648(2)
O1 C4 1.203(2)
N1 C1 1.382(3)
N1 C4 1.422(2)
N1 C3 1.486(3)
C4 C5 1.519(3)
C5 C9 1.523(3)
C5 C6 1.534(3)
C5 H5 1.0000
C12 C13 1.377(3)
C12 C11 1.378(4)
C12 H12 0.9500
C9 C10 1.385(3)
C9 C14 1.390(3)
C13 C14 1.388(3)
C13 H13 0.9500
C10 C11 1.385(3)
C10 H10 0.9500
C11 H11 0.9500
C14 H14 0.9500
C3 C2 1.504(3)
C3 H3A 0.9900
C3 H3B 0.9900
C2 H2A 0.9900
C2 H2B 0.9900
O3 C6 1.400(2)
O3 C8 1.436(3)
O2 C6 1.405(2)
O2 C7 1.430(3)
C8 H8A 0.9800
C8 H8B 0.9800
C8 H8C 0.9800
C6 H6 1.0000
C7 H7A 0.9800
C7 H7B 0.9800
C7 H7C 0.9800

loop_
_geom_torsion_atom_site_label_1
_geom_torsion_atom_site_label_2
_geom_torsion_atom_site_label_3
_geom_torsion_atom_site_label_4
_geom_torsion
C1 N1 C4 O1 161.87(19)
C3 N1 C4 O1 -2.3(3)
C1 N1 C4 C5 -22.9(3)
C3 N1 C4 C5 172.92(17)
O1 C4 C5 C9 77.1(2)
N1 C4 C5 C9 -97.9(2)
O1 C4 C5 C6 -46.1(2)
N1 C4 C5 C6 138.90(17)
C4 N1 C1 S2 6.8(3)
C3 N1 C1 S2 170.99(17)
C4 N1 C1 S1 -171.09(15)
C3 N1 C1 S1 -6.9(2)
C2 S1 C1 N1 -10.67(16)
C2 S1 C1 S2 171.09(13)
C4 C5 C9 C10 -72.3(2)
C6 C5 C9 C10 47.3(2)
C4 C5 C9 C14 105.3(2)
C6 C5 C9 C14 -135.19(19)
C11 C12 C13 C14 -0.8(4)
C14 C9 C10 C11 1.4(3)
C5 C9 C10 C11 178.88(19)
C13 C12 C11 C10 1.0(4)
C9 C10 C11 C12 -1.3(3)
C12 C13 C14 C9 0.9(3)
C10 C9 C14 C13 -1.2(3)
C5 C9 C14 C13 -178.76(19)
C1 N1 C3 C2 25.5(2)
C4 N1 C3 C2 -167.68(17)
N1 C3 C2 S1 -30.6(2)
C1 S1 C2 C3 24.04(16)
C8 O3 C6 O2 -59.4(2)
C8 O3 C6 C5 60.4(2)
C7 O2 C6 O3 -61.7(2)
C7 O2 C6 C5 174.40(17)
C4 C5 C6 O3 172.90(16)
C9 C5 C6 O3 53.2(2)
C4 C5 C6 O2 -63.39(19)
C9 C5 C6 O2 176.91(16)
